data_4503331
loop_
_publ_author_name
'Aburaya, Kazuaki'
'Nakano, Kazunori'
'Sada, Kazuki'
'Yoswathananont, Nungruethai'
'Shigesato, Masashi'
'Hisaki, Ichiro'
'Tohnai, Norimitsu'
'Miyata, Mikiji'

_publ_section_title
;
 Importance of Weak Hydrogen Bonds in the Formation of Cholamide Inclusion
 Crystals with Aromatic Guests
;
_journal_issue 3
_journal_name_full 'Crystal Growth &amp; Design'
_journal_page_first 1013
_journal_paper_doi 10.1021/cg701011r
_journal_volume 8
_journal_year 2008
_chemical_formula_sum 'C33 H52 O5'
_chemical_formula_weight 528.77
_space_group_IT_number 4
_symmetry_cell_setting monoclinic
_symmetry_Int_Tables_number 4
_symmetry_space_group_name_Hall 'P 2yb'
_symmetry_space_group_name_H-M 'P 1 21 1'
_cell_angle_alpha 90
_cell_angle_beta 109.618(2)
_cell_angle_gamma 90
_cell_formula_units_Z 2
_cell_length_a 12.0907(5)
_cell_length_b 7.8788(3)
_cell_length_c 16.2614(7)
_cell_measurement_reflns_used 4303
_cell_measurement_temperature 213.2
_cell_measurement_theta_max 68.1
_cell_measurement_theta_min 3.9
_cell_volume 1459.14(10)
_computing_cell_refinement PROCESS-AUTO
_computing_data_collection PROCESS-AUTO
_computing_data_reduction 'teXsan Ver. 1.10'
_computing_publication_material 'teXsan Ver. 1.10'
_computing_structure_refinement 'teXsan Ver. 1.10'
_computing_structure_solution SIR88
_diffrn_measured_fraction_theta_full 0.9550
_diffrn_measured_fraction_theta_max 0.9550
_diffrn_measurement_device_type 'Rigaku RAXIS-RAPID Imaging Plate'
_diffrn_measurement_method \w
_diffrn_radiation_type 'Cu K\a'
_diffrn_radiation_wavelength 1.5419
_diffrn_reflns_av_R_equivalents 0.033
_diffrn_reflns_limit_h_max 14
_diffrn_reflns_limit_h_min -12
_diffrn_reflns_limit_k_max 9
_diffrn_reflns_limit_k_min -8
_diffrn_reflns_limit_l_max 19
_diffrn_reflns_limit_l_min -19
_diffrn_reflns_number 9075
_diffrn_reflns_theta_full 68.18
_diffrn_reflns_theta_max 68.18
_exptl_absorpt_coefficient_mu 0.621
_exptl_absorpt_correction_T_max 0.955
_exptl_absorpt_correction_T_min 0.792
_exptl_absorpt_correction_type integration
_exptl_absorpt_process_details '(Higashi, 1999)'
_exptl_crystal_colour colorless
_exptl_crystal_density_diffrn 1.203
_exptl_crystal_density_method 'not measured'
_exptl_crystal_description platelet
_exptl_crystal_size_max 0.600
_exptl_crystal_size_mid 0.200
_exptl_crystal_size_min 0.100
_refine_diff_density_max 0.42
_refine_diff_density_min -0.47
_refine_ls_extinction_method none
_refine_ls_goodness_of_fit_ref 2.102
_refine_ls_hydrogen_treatment noref
_refine_ls_number_parameters 343
_refine_ls_number_reflns 2100
_refine_ls_R_factor_gt 0.0911
_refine_ls_shift/su_max 0.0006
_refine_ls_structure_factor_coef Fsqd
_refine_ls_weighting_details 'w = 1/[\s^2^(Fo^2^) + (0.05000(Max(Fo^2^,0) + 2Fc^2^)/3)^2^]'
_refine_ls_weighting_scheme calc
_refine_ls_wR_factor_ref 0.2147
_reflns_number_gt 1612
_reflns_number_total 2760
_reflns_threshold_expression F^2^>2.0\s(F^2^)
_cod_data_source_file cg701011r-file002.cif
_cod_data_source_block CA13
_cod_original_cell_volume 1459.2(1)
_cod_original_formula_sum 'C33 H52 O5 '
_cod_database_code 4503331

loop_
_symmetry_equiv_pos_as_xyz
x,y,z
-x,1/2+y,-z

loop_
_atom_site_label
_atom_site_type_symbol
_atom_site_fract_x
_atom_site_fract_y
_atom_site_fract_z
_atom_site_U_iso_or_equiv
_atom_site_adp_type
_atom_site_occupancy
_atom_site_calc_flag
O(1) O 0.4841(3) -0.144(2) 1.0970(3) 0.039(1) Uani 1.00 d
O(2) O 0.6382(3) -0.377(2) 0.8819(3) 0.035(1) Uani 1.00 d
O(3) O 0.5962(3) 0.169(2) 0.7860(3) 0.034(1) Uani 1.00 d
O(4) O 0.5232(5) -0.068(2) 0.3261(3) 0.076(2) Uani 1.00 d
O(5) O 0.5340(4) 0.185(2) 0.2707(3) 0.058(2) Uani 1.00 d
C(1) C 0.7556(5) 0.078(2) 1.0903(4) 0.031(2) Uani 1.00 d
C(2) C 0.6276(5) 0.054(2) 1.0806(4) 0.032(2) Uani 1.00 d
C(3) C 0.6074(5) -0.122(2) 1.1103(4) 0.032(2) Uani 1.00 d
C(4) C 0.6486(5) -0.252(2) 1.0607(4) 0.033(2) Uani 1.00 d
C(5) C 0.7766(5) -0.234(2) 1.0649(4) 0.025(2) Uani 1.00 d
C(6) C 0.8123(5) -0.371(2) 1.0150(4) 0.029(2) Uani 1.00 d
C(7) C 0.7645(5) -0.351(2) 0.9171(4) 0.031(1) Uani 1.00 d
C(8) C 0.7911(5) -0.173(2) 0.8902(4) 0.023(2) Uani 1.00 d
C(9) C 0.7510(5) -0.030(2) 0.9393(4) 0.023(1) Uani 1.00 d
C(10) C 0.8044(5) -0.052(2) 1.0410(4) 0.024(1) Uani 1.00 d
C(11) C 0.7785(5) 0.144(2) 0.9057(4) 0.028(2) Uani 1.00 d
C(12) C 0.7224(5) 0.168(2) 0.8066(4) 0.027(1) Uani 1.00 d
C(13) C 0.7612(5) 0.027(2) 0.7579(4) 0.022(1) Uani 1.00 d
C(14) C 0.7353(5) -0.147(2) 0.7909(4) 0.025(2) Uani 1.00 d
C(15) C 0.7565(6) -0.278(2) 0.7307(4) 0.036(2) Uani 1.00 d
C(16) C 0.7132(6) -0.191(2) 0.6430(4) 0.042(2) Uani 1.00 d
C(17) C 0.6894(5) 0.001(2) 0.6587(4) 0.027(2) Uani 1.00 d
C(18) C 0.8921(5) 0.051(2) 0.7686(4) 0.037(2) Uani 1.00 d
C(19) C 0.9403(5) -0.027(2) 1.0731(4) 0.038(2) Uani 1.00 d
C(20) C 0.7113(5) 0.115(2) 0.5868(4) 0.030(2) Uani 1.00 d
C(21) C 0.6985(6) 0.303(2) 0.6019(4) 0.045(2) Uani 1.00 d
C(22) C 0.6250(5) 0.059(2) 0.4980(4) 0.039(2) Uani 1.00 d
C(23) C 0.6437(6) 0.141(2) 0.4198(4) 0.050(2) Uani 1.00 d
C(24) C 0.5612(6) 0.072(2) 0.3338(5) 0.046(2) Uani 1.00 d
C(25) C 0.891(1) 0.513(2) 0.4329(7) 0.113(4) Uani 1.00 d
C(26) C 0.786(1) 0.588(3) 0.4262(8) 0.129(5) Uani 1.00 d
C(27) C 0.694(1) 0.587(3) 0.351(1) 0.181(7) Uani 1.00 d
C(28) C 0.711(3) 0.486(4) 0.277(1) 0.27(1) Uani 1.00 d
C(29) C 0.812(2) 0.436(5) 0.288(1) 0.30(1) Uani 1.00 d
C(30) C 0.901(1) 0.432(3) 0.3614(8) 0.153(7) Uani 1.00 d
C(31) C 1.003(1) 0.504(4) 0.5141(8) 0.261(9) Uani 1.00 d
C(32) C 0.9871(10) 0.437(3) 0.5893(7) 0.136(5) Uani 1.00 d
C(33) C 1.092(1) 0.444(3) 0.6728(8) 0.224(9) Uani 1.00 d
H(1) H 0.7635 0.1884 1.0683 0.0368 Uiso 1.00 calc
H(2) H 0.8006 0.0727 1.1502 0.0368 Uiso 1.00 calc
H(3) H 0.5805 0.0677 1.0212 0.0384 Uiso 1.00 calc
H(4) H 0.6058 0.1360 1.1152 0.0384 Uiso 1.00 calc
H(5) H 0.6509 -0.1327 1.1710 0.0388 Uiso 1.00 calc
H(6) H 0.6396 -0.3599 1.0829 0.0390 Uiso 1.00 calc
H(7) H 0.6002 -0.2439 1.0010 0.0390 Uiso 1.00 calc
H(8) H 0.8230 -0.2493 1.1245 0.0304 Uiso 1.00 calc
H(9) H 0.7861 -0.4757 1.0296 0.0355 Uiso 1.00 calc
H(10) H 0.8957 -0.3706 1.0323 0.0355 Uiso 1.00 calc
H(11) H 0.8010 -0.4322 0.8919 0.0379 Uiso 1.00 calc
H(12) H 0.8737 -0.1639 0.9044 0.0281 Uiso 1.00 calc
H(13) H 0.6679 -0.0370 0.9235 0.0277 Uiso 1.00 calc
H(14) H 0.7506 0.2308 0.9345 0.0343 Uiso 1.00 calc
H(15) H 0.8613 0.1532 0.9211 0.0343 Uiso 1.00 calc
H(16) H 0.7468 0.2754 0.7910 0.0320 Uiso 1.00 calc
H(17) H 0.6529 -0.1469 0.7798 0.0296 Uiso 1.00 calc
H(18) H 0.7127 -0.3785 0.7305 0.0432 Uiso 1.00 calc
H(19) H 0.8374 -0.3054 0.7468 0.0432 Uiso 1.00 calc
H(20) H 0.6425 -0.2425 0.6070 0.0506 Uiso 1.00 calc
H(21) H 0.7708 -0.1983 0.6154 0.0506 Uiso 1.00 calc
H(22) H 0.6086 0.0120 0.6522 0.0325 Uiso 1.00 calc
H(23) H 0.9158 -0.0348 0.7374 0.0449 Uiso 1.00 calc
H(24) H 0.9023 0.1598 0.7453 0.0449 Uiso 1.00 calc
H(25) H 0.9383 0.0470 0.8283 0.0449 Uiso 1.00 calc
H(26) H 0.9744 -0.1050 1.0441 0.0458 Uiso 1.00 calc
H(27) H 0.9578 0.0861 1.0597 0.0458 Uiso 1.00 calc
H(28) H 0.9719 -0.0441 1.1341 0.0458 Uiso 1.00 calc
H(29) H 0.7891 0.0950 0.5872 0.0358 Uiso 1.00 calc
H(30) H 0.7134 0.3675 0.5571 0.0537 Uiso 1.00 calc
H(31) H 0.7533 0.3358 0.6570 0.0537 Uiso 1.00 calc
H(32) H 0.6211 0.3264 0.6014 0.0537 Uiso 1.00 calc
H(33) H 0.5479 0.0846 0.4967 0.0468 Uiso 1.00 calc
H(34) H 0.6328 -0.0605 0.4930 0.0468 Uiso 1.00 calc
H(35) H 0.6307 0.2606 0.4219 0.0608 Uiso 1.00 calc
H(36) H 0.7224 0.1226 0.4224 0.0608 Uiso 1.00 calc
H(37) H 0.4720 -0.2499 1.1198 0.0474 Uiso 1.00 calc
H(38) H 0.6196 -0.4871 0.8963 0.0415 Uiso 1.00 calc
H(39) H 0.5629 0.2570 0.7443 0.0393 Uiso 1.00 calc
H(40) H 0.4827 0.1559 0.2142 0.0694 Uiso 1.00 calc
H(41) H 0.7755 0.6448 0.4750 0.1584 Uiso 1.00 calc
H(42) H 0.6222 0.6439 0.3417 0.2277 Uiso 1.00 calc
H(43) H 0.6506 0.4613 0.2243 0.3304 Uiso 1.00 calc
H(44) H 0.8277 0.3914 0.2391 0.3809 Uiso 1.00 calc
H(45) H 0.9720 0.3780 0.3652 0.1870 Uiso 1.00 calc
H(46) H 1.0594 0.4378 0.5003 0.3066 Uiso 1.00 calc
H(47) H 1.0328 0.6180 0.5272 0.3066 Uiso 1.00 calc
H(48) H 0.9649 0.3226 0.5776 0.1676 Uiso 1.00 calc
H(49) H 0.9250 0.4992 0.5991 0.1676 Uiso 1.00 calc
H(50) H 1.1554 0.3819 0.6648 0.2768 Uiso 1.00 calc
H(51) H 1.1162 0.5594 0.6858 0.2768 Uiso 1.00 calc
H(52) H 1.0722 0.3972 0.7192 0.2768 Uiso 1.00 calc

loop_
_atom_site_aniso_label
_atom_site_aniso_U_11
_atom_site_aniso_U_22
_atom_site_aniso_U_33
_atom_site_aniso_U_12
_atom_site_aniso_U_13
_atom_site_aniso_U_23
O(1) 0.031(2) 0.030(3) 0.059(3) -0.003(2) 0.019(2) 0.007(3)
O(2) 0.035(2) 0.029(3) 0.034(3) -0.007(2) 0.003(2) 0.002(2)
O(3) 0.030(2) 0.034(3) 0.037(3) 0.012(2) 0.011(2) 0.005(2)
O(4) 0.112(5) 0.079(5) 0.043(3) -0.049(4) 0.034(3) -0.019(3)
O(5) 0.057(3) 0.065(4) 0.033(3) 0.009(3) -0.009(2) -0.006(2)
C(1) 0.031(3) 0.033(4) 0.031(4) 0.002(3) 0.014(3) -0.003(3)
C(2) 0.031(3) 0.038(4) 0.032(4) 0.006(3) 0.018(3) 0.005(3)
C(3) 0.027(2) 0.034(3) 0.036(4) 0.006(3) 0.011(3) -0.002(3)
C(4) 0.026(3) 0.033(5) 0.039(4) 0.003(3) 0.011(3) -0.003(3)
C(5) 0.029(3) 0.034(3) 0.015(3) 0.003(3) 0.011(3) 0.005(3)
C(6) 0.028(4) 0.025(4) 0.034(3) 0.008(3) 0.009(3) 0.003(3)
C(7) 0.032(2) 0.025(3) 0.034(3) 0.007(3) 0.007(3) 0.008(3)
C(8) 0.029(4) 0.028(3) 0.018(2) 0.006(3) 0.015(2) 0.004(3)
C(9) 0.023(3) 0.026(3) 0.020(2) 0.007(3) 0.007(2) 0.002(2)
C(10) 0.016(2) 0.035(3) 0.019(2) -0.008(3) 0.006(2) 0.001(3)
C(11) 0.024(3) 0.032(4) 0.026(3) 0.000(3) 0.005(3) 0.006(3)
C(12) 0.029(2) 0.027(4) 0.024(3) -0.004(3) 0.008(3) -0.004(3)
C(13) 0.027(3) 0.024(3) 0.016(3) -0.012(3) 0.009(2) -0.006(2)
C(14) 0.031(4) 0.025(3) 0.021(2) 0.003(3) 0.013(2) 0.009(2)
C(15) 0.051(4) 0.016(4) 0.038(4) 0.006(3) 0.012(3) -0.005(3)
C(16) 0.060(5) 0.036(4) 0.029(3) 0.002(4) 0.014(3) -0.011(3)
C(17) 0.030(4) 0.034(3) 0.017(2) -0.006(3) 0.008(2) 0.001(3)
C(18) 0.028(3) 0.052(5) 0.035(4) -0.013(3) 0.015(3) 0.005(4)
C(19) 0.015(2) 0.035(4) 0.056(4) -0.003(3) 0.000(3) -0.006(4)
C(20) 0.048(4) 0.030(3) 0.017(3) -0.007(3) 0.017(2) -0.005(3)
C(21) 0.064(5) 0.027(3) 0.039(4) -0.004(4) 0.011(4) 0.001(4)
C(22) 0.035(4) 0.033(5) 0.034(3) -0.013(3) -0.008(3) 0.003(3)
C(23) 0.048(5) 0.061(6) 0.033(3) -0.015(4) 0.002(3) 0.007(4)
C(24) 0.051(5) 0.073(4) 0.026(3) -0.011(4) 0.027(3) -0.005(3)
C(25) 0.101(7) 0.16(1) 0.080(7) -0.039(7) 0.033(5) -0.009(8)
C(26) 0.142(9) 0.16(1) 0.118(9) 0.03(1) 0.090(7) 0.013(10)
C(27) 0.081(8) 0.11(1) 0.27(2) -0.001(9) -0.050(9) 0.10(1)
C(28) 0.36(3) 0.18(2) 0.11(1) -0.20(2) -0.11(1) 0.072(10)
C(29) 0.35(3) 0.42(4) 0.041(9) -0.22(3) -0.04(1) 0.02(2)
C(30) 0.14(1) 0.25(2) 0.090(8) -0.04(1) 0.066(7) -0.06(1)
C(31) 0.164(10) 0.54(3) 0.049(7) -0.15(2) -0.008(6) 0.07(1)
C(32) 0.113(8) 0.22(2) 0.076(6) -0.01(1) 0.030(5) 0.008(9)
C(33) 0.18(1) 0.35(3) 0.084(10) -0.04(2) -0.037(7) 0.04(2)

loop_
_atom_type_symbol
_atom_type_description
_atom_type_scat_dispersion_real
_atom_type_scat_dispersion_imag
_atom_type_scat_source
C C 0.018 0.009
;International Tables for Crystallography
(1992, Vol. C, Tables 4.2.6.8 and 6.1.1.1)
;
H H 0.000 0.000
;International Tables for Crystallography
(1992, Vol. C, Table 6.1.1.2)
;
O O 0.049 0.032
;International Tables for Crystallography
(1992, Vol. C, Tables 4.2.6.8 and 6.1.1.1)
;

loop_
_geom_angle_atom_site_label_1
_geom_angle_atom_site_label_2
_geom_angle_atom_site_label_3
_geom_angle
_geom_angle_site_symmetry_2
_geom_angle_site_symmetry_3
_geom_angle_publ_flag
C(2) C(1) C(10) 114.8(8) 1_555 1_555 yes
C(1) C(2) C(3) 110.6(8) 1_555 1_555 yes
O(1) C(3) C(2) 109.4(7) 1_555 1_555 yes
O(1) C(3) C(4) 110.6(8) 1_555 1_555 yes
C(2) C(3) C(4) 109.6(7) 1_555 1_555 yes
C(3) C(4) C(5) 115.4(8) 1_555 1_555 yes
C(4) C(5) C(6) 112.3(8) 1_555 1_555 yes
C(4) C(5) C(10) 112.0(8) 1_555 1_555 yes
C(6) C(5) C(10) 113.7(7) 1_555 1_555 yes
C(5) C(6) C(7) 114.8(7) 1_555 1_555 yes
O(2) C(7) C(6) 112.4(7) 1_555 1_555 yes
O(2) C(7) C(8) 108.1(7) 1_555 1_555 yes
C(6) C(7) C(8) 110.7(8) 1_555 1_555 yes
C(7) C(8) C(9) 112.7(6) 1_555 1_555 yes
C(7) C(8) C(14) 111.4(8) 1_555 1_555 yes
C(9) C(8) C(14) 109.7(7) 1_555 1_555 yes
C(8) C(9) C(10) 111.7(7) 1_555 1_555 yes
C(8) C(9) C(11) 108.7(6) 1_555 1_555 yes
C(10) C(9) C(11) 114.2(7) 1_555 1_555 yes
C(1) C(10) C(5) 109.4(7) 1_555 1_555 yes
C(1) C(10) C(9) 112.3(7) 1_555 1_555 yes
C(1) C(10) C(19) 106.6(7) 1_555 1_555 yes
C(5) C(10) C(9) 108.8(7) 1_555 1_555 yes
C(5) C(10) C(19) 109.1(8) 1_555 1_555 yes
C(9) C(10) C(19) 110.6(7) 1_555 1_555 yes
C(9) C(11) C(12) 114.2(7) 1_555 1_555 yes
O(3) C(12) C(11) 107.7(6) 1_555 1_555 yes
O(3) C(12) C(13) 111.6(7) 1_555 1_555 yes
C(11) C(12) C(13) 110.5(7) 1_555 1_555 yes
C(12) C(13) C(14) 109.4(6) 1_555 1_555 yes
C(12) C(13) C(17) 118.0(7) 1_555 1_555 yes
C(12) C(13) C(18) 109.5(7) 1_555 1_555 yes
C(14) C(13) C(17) 97.7(7) 1_555 1_555 yes
C(14) C(13) C(18) 112.9(8) 1_555 1_555 yes
C(17) C(13) C(18) 108.9(6) 1_555 1_555 yes
C(8) C(14) C(13) 114.6(8) 1_555 1_555 yes
C(8) C(14) C(15) 118.5(8) 1_555 1_555 yes
C(13) C(14) C(15) 106.8(6) 1_555 1_555 yes
C(14) C(15) C(16) 102.6(8) 1_555 1_555 yes
C(15) C(16) C(17) 108.0(7) 1_555 1_555 yes
C(13) C(17) C(16) 102.9(7) 1_555 1_555 yes
C(13) C(17) C(20) 121.5(7) 1_555 1_555 yes
C(16) C(17) C(20) 109.9(7) 1_555 1_555 yes
C(17) C(20) C(21) 112.6(8) 1_555 1_555 yes
C(17) C(20) C(22) 107.9(7) 1_555 1_555 yes
C(21) C(20) C(22) 111.0(8) 1_555 1_555 yes
C(20) C(22) C(23) 114.9(8) 1_555 1_555 yes
C(22) C(23) C(24) 112.5(9) 1_555 1_555 yes
O(4) C(24) O(5) 124(1) 1_555 1_555 yes
O(4) C(24) C(23) 122(1) 1_555 1_555 yes
O(5) C(24) C(23) 112(1) 1_555 1_555 yes
C(26) C(25) C(30) 118(1) 1_555 1_555 yes
C(26) C(25) C(31) 127(2) 1_555 1_555 yes
C(30) C(25) C(31) 113(2) 1_555 1_555 yes
C(25) C(26) C(27) 121(1) 1_555 1_555 yes
C(26) C(27) C(28) 115(2) 1_555 1_555 yes
C(27) C(28) C(29) 116(2) 1_555 1_555 yes
C(28) C(29) C(30) 126(4) 1_555 1_555 yes
C(25) C(30) C(29) 119(2) 1_555 1_555 yes
C(25) C(31) C(32) 114(1) 1_555 1_555 yes
C(31) C(32) C(33) 116(1) 1_555 1_555 yes

loop_
_geom_bond_atom_site_label_1
_geom_bond_atom_site_label_2
_geom_bond_distance
_geom_bond_publ_flag
O(1) C(3) 1.443(10) yes
O(2) C(7) 1.455(9) yes
O(3) C(12) 1.448(9) yes
O(4) C(24) 1.19(1) yes
O(5) C(24) 1.31(1) yes
C(1) C(2) 1.51(1) yes
C(1) C(10) 1.54(1) yes
C(2) C(3) 1.51(1) yes
C(3) C(4) 1.49(1) yes
C(4) C(5) 1.53(1) yes
C(5) C(6) 1.50(1) yes
C(5) C(10) 1.55(1) yes
C(6) C(7) 1.51(1) yes
C(7) C(8) 1.53(1) yes
C(8) C(9) 1.55(1) yes
C(8) C(14) 1.54(1) yes
C(9) C(10) 1.57(1) yes
C(9) C(11) 1.55(1) yes
C(10) C(19) 1.56(1) yes
C(11) C(12) 1.54(1) yes
C(12) C(13) 1.52(1) yes
C(13) C(14) 1.54(1) yes
C(13) C(17) 1.57(1) yes
C(13) C(18) 1.54(1) yes
C(14) C(15) 1.51(1) yes
C(15) C(16) 1.51(1) yes
C(16) C(17) 1.58(1) yes
C(17) C(20) 1.56(1) yes
C(20) C(21) 1.52(1) yes
C(20) C(22) 1.54(1) yes
C(22) C(23) 1.51(1) yes
C(23) C(24) 1.52(1) yes
C(25) C(26) 1.37(2) yes
C(25) C(30) 1.37(2) yes
C(25) C(31) 1.55(2) yes
C(26) C(27) 1.35(3) yes
C(27) C(28) 1.50(5) yes
C(28) C(29) 1.24(7) yes
C(29) C(30) 1.31(3) yes
C(31) C(32) 1.40(2) yes
C(32) C(33) 1.52(2) yes

loop_
_geom_contact_atom_site_label_1
_geom_contact_atom_site_label_2
_geom_contact_distance
_geom_contact_site_symmetry_2
O(1) O(2) 2.658(9) 2_657
O(1) O(3) 2.824(8) 2_647
O(1) C(11) 3.58(1) 2_647
O(2) O(5) 2.695(8) 2_646
O(2) C(2) 3.508(10) 2_647
O(2) C(24) 3.55(1) 2_646
O(2) C(3) 3.58(1) 2_647
O(3) O(4) 2.815(10) 2_656
O(3) C(27) 3.53(2) 2_646
O(4) C(27) 3.36(2) 1_545
O(4) C(21) 3.42(1) 2_646
O(5) C(28) 3.17(3) .
O(5) C(14) 3.34(1) 2_656
O(5) C(15) 3.52(1) 2_656

loop_
_geom_torsion_atom_site_label_1
_geom_torsion_atom_site_label_2
_geom_torsion_atom_site_label_3
_geom_torsion_atom_site_label_4
_geom_torsion
_geom_torsion_site_symmetry_1
_geom_torsion_site_symmetry_2
_geom_torsion_site_symmetry_3
_geom_torsion_site_symmetry_4
_geom_torsion_publ_flag
O(1) C(3) C(2) C(1) -177.6(7) 1_555 1_555 1_555 1_555 yes
O(1) C(3) C(4) C(5) 176.2(7) 1_555 1_555 1_555 1_555 yes
O(2) C(7) C(6) C(5) -69(1) 1_555 1_555 1_555 1_555 yes
O(2) C(7) C(8) C(9) 71.2(9) 1_555 1_555 1_555 1_555 yes
O(2) C(7) C(8) C(14) -52.6(9) 1_555 1_555 1_555 1_555 yes
O(3) C(12) C(11) C(9) 64.7(10) 1_555 1_555 1_555 1_555 yes
O(3) C(12) C(13) C(14) -66.0(9) 1_555 1_555 1_555 1_555 yes
O(3) C(12) C(13) C(17) 44.4(9) 1_555 1_555 1_555 1_555 yes
O(3) C(12) C(13) C(18) 169.7(7) 1_555 1_555 1_555 1_555 yes
O(4) C(24) C(23) C(22) -28(1) 1_555 1_555 1_555 1_555 yes
O(5) C(24) C(23) C(22) 149.1(9) 1_555 1_555 1_555 1_555 yes
C(1) C(2) C(3) C(4) -56.2(9) 1_555 1_555 1_555 1_555 yes
C(1) C(10) C(5) C(4) 46.8(9) 1_555 1_555 1_555 1_555 yes
C(1) C(10) C(5) C(6) 175.5(7) 1_555 1_555 1_555 1_555 yes
C(1) C(10) C(9) C(8) -174.0(7) 1_555 1_555 1_555 1_555 yes
C(1) C(10) C(9) C(11) 62.1(9) 1_555 1_555 1_555 1_555 yes
C(2) C(1) C(10) C(5) -51.8(10) 1_555 1_555 1_555 1_555 yes
C(2) C(1) C(10) C(9) 69.1(10) 1_555 1_555 1_555 1_555 yes
C(2) C(1) C(10) C(19) -169.6(8) 1_555 1_555 1_555 1_555 yes
C(2) C(3) C(4) C(5) 55.5(10) 1_555 1_555 1_555 1_555 yes
C(3) C(2) C(1) C(10) 57.3(10) 1_555 1_555 1_555 1_555 yes
C(3) C(4) C(5) C(6) 178.8(7) 1_555 1_555 1_555 1_555 yes
C(3) C(4) C(5) C(10) -51.7(10) 1_555 1_555 1_555 1_555 yes
C(4) C(5) C(6) C(7) 74.7(10) 1_555 1_555 1_555 1_555 yes
C(4) C(5) C(10) C(9) -76.2(8) 1_555 1_555 1_555 1_555 yes
C(4) C(5) C(10) C(19) 163.1(7) 1_555 1_555 1_555 1_555 yes
C(5) C(6) C(7) C(8) 51.9(10) 1_555 1_555 1_555 1_555 yes
C(5) C(10) C(9) C(8) -52.9(8) 1_555 1_555 1_555 1_555 yes
C(5) C(10) C(9) C(11) -176.7(7) 1_555 1_555 1_555 1_555 yes
C(6) C(5) C(10) C(9) 52.5(9) 1_555 1_555 1_555 1_555 yes
C(6) C(5) C(10) C(19) -68.2(9) 1_555 1_555 1_555 1_555 yes
C(6) C(7) C(8) C(9) -52.2(9) 1_555 1_555 1_555 1_555 yes
C(6) C(7) C(8) C(14) -176.0(6) 1_555 1_555 1_555 1_555 yes
C(7) C(6) C(5) C(10) -53(1) 1_555 1_555 1_555 1_555 yes
C(7) C(8) C(9) C(10) 54.7(9) 1_555 1_555 1_555 1_555 yes
C(7) C(8) C(9) C(11) -178.4(7) 1_555 1_555 1_555 1_555 yes
C(7) C(8) C(14) C(13) -178.2(7) 1_555 1_555 1_555 1_555 yes
C(7) C(8) C(14) C(15) -50.7(10) 1_555 1_555 1_555 1_555 yes
C(8) C(9) C(10) C(19) 66.9(9) 1_555 1_555 1_555 1_555 yes
C(8) C(9) C(11) C(12) 56.7(9) 1_555 1_555 1_555 1_555 yes
C(8) C(14) C(13) C(12) -55.9(9) 1_555 1_555 1_555 1_555 yes
C(8) C(14) C(13) C(17) -179.2(6) 1_555 1_555 1_555 1_555 yes
C(8) C(14) C(13) C(18) 66.4(9) 1_555 1_555 1_555 1_555 yes
C(8) C(14) C(15) C(16) -167.8(7) 1_555 1_555 1_555 1_555 yes
C(9) C(8) C(14) C(13) 56.3(9) 1_555 1_555 1_555 1_555 yes
C(9) C(8) C(14) C(15) -176.2(7) 1_555 1_555 1_555 1_555 yes
C(9) C(11) C(12) C(13) -57.3(9) 1_555 1_555 1_555 1_555 yes
C(10) C(9) C(8) C(14) 179.3(7) 1_555 1_555 1_555 1_555 yes
C(10) C(9) C(11) C(12) -177.8(7) 1_555 1_555 1_555 1_555 yes
C(11) C(9) C(8) C(14) -53.7(8) 1_555 1_555 1_555 1_555 yes
C(11) C(9) C(10) C(19) -56.9(10) 1_555 1_555 1_555 1_555 yes
C(11) C(12) C(13) C(14) 53.7(9) 1_555 1_555 1_555 1_555 yes
C(11) C(12) C(13) C(17) 164.2(7) 1_555 1_555 1_555 1_555 yes
C(11) C(12) C(13) C(18) -70.5(9) 1_555 1_555 1_555 1_555 yes
C(12) C(13) C(14) C(15) 170.8(7) 1_555 1_555 1_555 1_555 yes
C(12) C(13) C(17) C(16) -155.1(7) 1_555 1_555 1_555 1_555 yes
C(12) C(13) C(17) C(20) 81.5(10) 1_555 1_555 1_555 1_555 yes
C(13) C(14) C(15) C(16) -36.6(9) 1_555 1_555 1_555 1_555 yes
C(13) C(17) C(16) C(15) 18.7(9) 1_555 1_555 1_555 1_555 yes
C(13) C(17) C(20) C(21) -55(1) 1_555 1_555 1_555 1_555 yes
C(13) C(17) C(20) C(22) -178.7(8) 1_555 1_555 1_555 1_555 yes
C(14) C(13) C(17) C(16) -38.3(7) 1_555 1_555 1_555 1_555 yes
C(14) C(13) C(17) C(20) -161.6(8) 1_555 1_555 1_555 1_555 yes
C(14) C(15) C(16) C(17) 10.1(10) 1_555 1_555 1_555 1_555 yes
C(15) C(14) C(13) C(17) 47.5(8) 1_555 1_555 1_555 1_555 yes
C(15) C(14) C(13) C(18) -66.9(9) 1_555 1_555 1_555 1_555 yes
C(15) C(16) C(17) C(20) 149.4(7) 1_555 1_555 1_555 1_555 yes
C(16) C(17) C(13) C(18) 79.3(9) 1_555 1_555 1_555 1_555 yes
C(16) C(17) C(20) C(21) -175.9(8) 1_555 1_555 1_555 1_555 yes
C(16) C(17) C(20) C(22) 61.3(9) 1_555 1_555 1_555 1_555 yes
C(17) C(20) C(22) C(23) -173.1(8) 1_555 1_555 1_555 1_555 yes
C(18) C(13) C(17) C(20) -44(1) 1_555 1_555 1_555 1_555 yes
C(20) C(22) C(23) C(24) 176.1(9) 1_555 1_555 1_555 1_555 yes
C(21) C(20) C(22) C(23) 62(1) 1_555 1_555 1_555 1_555 yes
C(25) C(26) C(27) C(28) 4(3) 1_555 1_555 1_555 1_555 yes
C(25) C(30) C(29) C(28) -11(6) 1_555 1_555 1_555 1_555 yes
C(25) C(31) C(32) C(33) -173(2) 1_555 1_555 1_555 1_555 yes
C(26) C(25) C(30) C(29) 3(3) 1_555 1_555 1_555 1_555 yes
C(26) C(25) C(31) C(32) 53(4) 1_555 1_555 1_555 1_555 yes
C(26) C(27) C(28) C(29) -10(4) 1_555 1_555 1_555 1_555 yes
C(27) C(26) C(25) C(30) -1(3) 1_555 1_555 1_555 1_555 yes
C(27) C(26) C(25) C(31) 179(2) 1_555 1_555 1_555 1_555 yes
C(27) C(28) C(29) C(30) 14(6) 1_555 1_555 1_555 1_555 yes
C(29) C(30) C(25) C(31) -177(2) 1_555 1_555 1_555 1_555 yes
C(30) C(25) C(31) C(32) -125(2) 1_555 1_555 1_555 1_555 yes
